data_7041007
loop_
_publ_author_name
'Suckert, Stefan'
'Rams, Micha\/l'
'B\"ohme, Michael'
'Germann, Luzia S.'
'Dinnebier, Robert E.'
'Plass, Winfried'
'Werner, Julia'
'N\"ather, Christian'

_publ_section_title
;
 Synthesis, structures, magnetic, and theoretical investigations of
 layered Co and Ni thiocyanate coordination polymers.
;
_journal_issue 45
_journal_name_full 'Dalton transactions (Cambridge, England : 2003)'
_journal_page_first 18190
_journal_page_last 18201
_journal_paper_doi 10.1039/c6dt03752f
_journal_volume 45
_journal_year 2016
_chemical_formula_moiety 'C18 H18 N4 Ni O4 S2'
_chemical_formula_sum 'C18 H18 N4 Ni O4 S2'
_chemical_formula_weight 477.19
_chemical_name_systematic
;
 ?
;
_space_group_crystal_system monoclinic
_space_group_IT_number 14
_space_group_name_Hall '-P 2ybc'
_space_group_name_H-M_alt 'P 1 21/c 1'
_symmetry_space_group_name_Hall '-P 2ybc'
_symmetry_space_group_name_H-M 'P 1 21/c 1'
_atom_sites_solution_hydrogens geom
_audit_creation_method SHELXL-2014
_audit_update_record
;
2016-09-27 deposited with the CCDC.
2016-10-24 downloaded from the CCDC.
;
_cell_angle_alpha 90
_cell_angle_beta 113.010(4)
_cell_angle_gamma 90
_cell_formula_units_Z 4
_cell_length_a 14.8063(9)
_cell_length_b 9.5965(3)
_cell_length_c 15.7820(8)
_cell_measurement_reflns_used 29475
_cell_measurement_temperature 200(2)
_cell_measurement_theta_max 27.242
_cell_measurement_theta_min 1.494
_cell_volume 2064.03(19)
_computing_structure_refinement 'SHELXL-2014 (Sheldrick, 2014)'
_diffrn_ambient_temperature 200(2)
_diffrn_measured_fraction_theta_full 0.997
_diffrn_measured_fraction_theta_max 0.998
_diffrn_measurement_device_type 'STOE IPDS-2'
_diffrn_measurement_method 'omega scans'
_diffrn_radiation_type MoK\a
_diffrn_radiation_wavelength 0.71073
_diffrn_reflns_av_R_equivalents 0.0741
_diffrn_reflns_av_unetI/netI 0.0350
_diffrn_reflns_Laue_measured_fraction_full 0.997
_diffrn_reflns_Laue_measured_fraction_max 0.998
_diffrn_reflns_limit_h_max 18
_diffrn_reflns_limit_h_min -19
_diffrn_reflns_limit_k_max 12
_diffrn_reflns_limit_k_min -12
_diffrn_reflns_limit_l_max 20
_diffrn_reflns_limit_l_min -20
_diffrn_reflns_number 29475
_diffrn_reflns_point_group_measured_fraction_full 0.997
_diffrn_reflns_point_group_measured_fraction_max 0.998
_diffrn_reflns_theta_full 25.242
_diffrn_reflns_theta_max 27.242
_diffrn_reflns_theta_min 1.494
_exptl_absorpt_coefficient_mu 1.175
_exptl_absorpt_correction_T_max 0.903
_exptl_absorpt_correction_T_min 0.832
_exptl_absorpt_correction_type numerical
_exptl_absorpt_process_details 'X-Shape and X-Red 32 (STOE, 2008)'
_exptl_crystal_colour green
_exptl_crystal_density_diffrn 1.536
_exptl_crystal_description block
_exptl_crystal_F_000 984
_exptl_crystal_size_max 0.1600
_exptl_crystal_size_mid 0.1142
_exptl_crystal_size_min 0.0617
_refine_diff_density_max 0.391
_refine_diff_density_min -0.464
_refine_diff_density_rms 0.064
_refine_ls_extinction_coef 0.0048(8)
_refine_ls_extinction_expression Fc^*^=kFc[1+0.001xFc^2^\l^3^/sin(2\q)]^-1/4^
_refine_ls_extinction_method SHELXL
_refine_ls_goodness_of_fit_ref 1.084
_refine_ls_hydrogen_treatment constr
_refine_ls_matrix_type full
_refine_ls_number_parameters 353
_refine_ls_number_reflns 4603
_refine_ls_number_restraints 20
_refine_ls_restrained_S_all 1.084
_refine_ls_R_factor_all 0.0615
_refine_ls_R_factor_gt 0.0497
_refine_ls_shift/su_max 0.001
_refine_ls_shift/su_mean 0.000
_refine_ls_structure_factor_coef Fsqd
_refine_ls_weighting_details 'w=1/[\s^2^(Fo^2^)+(0.0456P)^2^+1.7354P] where P=(Fo^2^+2Fc^2^)/3'
_refine_ls_weighting_scheme calc
_refine_ls_wR_factor_gt 0.1100
_refine_ls_wR_factor_ref 0.1162
_reflns_Friedel_coverage 0.000
_reflns_number_gt 3878
_reflns_number_total 4603
_reflns_threshold_expression 'I > 2\s(I)'
_cod_data_source_file c6dt03752f2.cif
_cod_data_source_block jw1783neu
_cod_depositor_comments 'Adding full bibliography for 7041006--7041007.cif.'
_cod_original_cell_volume 2064.03(18)
_cod_database_code 7041007
_shelx_space_group_comment
;
The symmetry employed for this shelxl refinement is uniquely defined
by the following loop, which should always be used as a source of
symmetry information in preference to the above space-group names.
They are only intended as comments.
;
_shelxl_version_number 2014-3

loop_
_space_group_symop_operation_xyz
'x, y, z'
'-x, y+1/2, -z+1/2'
'-x, -y, -z'
'x, -y-1/2, z-1/2'

loop_
_atom_site_label
_atom_site_type_symbol
_atom_site_fract_x
_atom_site_fract_y
_atom_site_fract_z
_atom_site_U_iso_or_equiv
_atom_site_adp_type
_atom_site_occupancy
_atom_site_site_symmetry_order
_atom_site_calc_flag
_atom_site_refinement_flags_posn
_atom_site_refinement_flags_adp
_atom_site_refinement_flags_occupancy
_atom_site_disorder_assembly
_atom_site_disorder_group
Ni1 Ni 0.50519(3) 0.83105(4) 0.35666(3) 0.04297(14) Uani 1 1 d . . . . .
N1 N 0.5296(2) 0.9751(2) 0.61158(17) 0.0470(6) Uani 1 1 d . . . . .
C1 C 0.5622(2) 0.8963(3) 0.57676(19) 0.0426(6) Uani 1 1 d . . . . .
S1 S 0.61108(7) 0.78629(8) 0.52642(6) 0.0535(2) Uani 1 1 d . . . . .
N2 N 0.4578(2) 1.1333(2) 0.16571(19) 0.0511(7) Uani 1 1 d . . . . .
C2 C 0.4349(3) 1.0217(3) 0.1759(2) 0.0462(7) Uani 1 1 d . . . . .
S2 S 0.40348(8) 0.86159(7) 0.18964(6) 0.0536(2) Uani 1 1 d . . . . .
N11 N 0.3806(2) 0.7518(3) 0.37579(18) 0.0498(6) Uani 1 1 d . . . . .
C11 C 0.2924(5) 0.8248(9) 0.3411(5) 0.0460(16) Uani 0.75 1 d D . P A 1
H11 H 0.2880 0.9045 0.3039 0.055 Uiso 0.75 1 calc R U P A 1
C12 C 0.2112(5) 0.7873(7) 0.3580(4) 0.0514(15) Uani 0.75 1 d D . P A 1
H12 H 0.1533 0.8425 0.3355 0.062 Uiso 0.75 1 calc R U P A 1
C13 C 0.2153(5) 0.6678(8) 0.4083(5) 0.0538(17) Uani 0.75 1 d D . P A 1
C14 C 0.3001(6) 0.5886(9) 0.4373(5) 0.0508(18) Uani 0.75 1 d D . P A 1
H14 H 0.3048 0.5051 0.4712 0.061 Uiso 0.75 1 calc R U P A 1
C15 C 0.3785(5) 0.6328(10) 0.4162(5) 0.0452(19) Uani 0.75 1 d D . P A 1
H15 H 0.4339 0.5732 0.4320 0.054 Uiso 0.75 1 calc R U P A 1
C16 C 0.1285(5) 0.6188(6) 0.4280(4) 0.0597(13) Uani 0.75 1 d D . P A 1
O11 O 0.1299(4) 0.5110(4) 0.4677(3) 0.0815(12) Uani 0.75 1 d D . P A 1
O12 O 0.0539(3) 0.7072(4) 0.3975(3) 0.0756(11) Uani 0.75 1 d D . P A 1
C17 C -0.0347(5) 0.6735(7) 0.4123(5) 0.0849(18) Uani 0.75 1 d D . P A 1
H17A H -0.0677 0.7616 0.4159 0.102 Uiso 0.75 1 calc R U P A 1
H17B H -0.0154 0.6261 0.4725 0.102 Uiso 0.75 1 calc R U P A 1
C18 C -0.1066(5) 0.5836(8) 0.3405(5) 0.095(2) Uani 0.75 1 d D . P A 1
H18A H -0.1635 0.5666 0.3562 0.143 Uiso 0.75 1 calc R U P A 1
H18B H -0.1280 0.6304 0.2806 0.143 Uiso 0.75 1 calc R U P A 1
H18C H -0.0756 0.4945 0.3374 0.143 Uiso 0.75 1 calc R U P A 1
C11' C 0.3095(16) 0.819(2) 0.3706(10) 0.039(5) Uani 0.25 1 d D . P A 2
H11' H 0.3043 0.9125 0.3491 0.047 Uiso 0.25 1 calc R U P A 2
C12' C 0.2352(13) 0.7668(19) 0.3947(12) 0.045(4) Uani 0.25 1 d D . P A 2
H12' H 0.1755 0.8166 0.3801 0.054 Uiso 0.25 1 calc R U P A 2
C13' C 0.2503(13) 0.6409(18) 0.4401(14) 0.044(4) Uani 0.25 1 d D . P A 2
C14' C 0.3372(13) 0.571(2) 0.4618(14) 0.043(5) Uani 0.25 1 d D . P A 2
H14' H 0.3478 0.4840 0.4924 0.052 Uiso 0.25 1 calc R U P A 2
C15' C 0.4094(14) 0.631(3) 0.4383(14) 0.039(5) Uani 0.25 1 d D . P A 2
H15' H 0.4745 0.5960 0.4614 0.046 Uiso 0.25 1 calc R U P A 2
C16' C 0.1747(9) 0.5925(13) 0.4756(10) 0.052(4) Uani 0.25 1 d D . P A 2
O11' O 0.0998(8) 0.6530(12) 0.4647(9) 0.066(3) Uani 0.25 1 d D . P A 2
O12' O 0.2013(7) 0.4703(11) 0.5183(6) 0.056(2) Uani 0.25 1 d D . P A 2
C17' C 0.1349(13) 0.411(2) 0.5567(10) 0.088(7) Uani 0.25 1 d D . P A 2
H17C H 0.0668 0.4413 0.5202 0.106 Uiso 0.25 1 calc R U P A 2
H17D H 0.1371 0.3078 0.5546 0.106 Uiso 0.25 1 calc R U P A 2
C18' C 0.1644(13) 0.457(2) 0.6502(10) 0.091(7) Uani 0.25 1 d D . P A 2
H18D H 0.1201 0.4169 0.6766 0.137 Uiso 0.25 1 calc R U P A 2
H18E H 0.2316 0.4254 0.6862 0.137 Uiso 0.25 1 calc R U P A 2
H18F H 0.1615 0.5585 0.6519 0.137 Uiso 0.25 1 calc R U P A 2
N21 N 0.6283(2) 0.9101(2) 0.33754(18) 0.0472(6) Uani 1 1 d . . . . .
C21 C 0.6581(3) 0.8523(3) 0.2756(2) 0.0539(8) Uani 1 1 d . . . . .
H21 H 0.6207 0.7778 0.2389 0.065 Uiso 1 1 calc R U . . .
C22 C 0.7403(3) 0.8959(4) 0.2627(2) 0.0563(8) Uani 1 1 d . . . . .
H22 H 0.7591 0.8518 0.2182 0.068 Uiso 1 1 calc R U . . .
C23 C 0.7955(3) 1.0049(3) 0.3152(2) 0.0535(8) Uani 1 1 d . . . . .
C24 C 0.7633(3) 1.0681(3) 0.3772(3) 0.0565(8) Uani 1 1 d . . . . .
H24 H 0.7980 1.1452 0.4129 0.068 Uiso 1 1 calc R U . . .
C25 C 0.6806(3) 1.0178(3) 0.3866(2) 0.0528(8) Uani 1 1 d . . . . .
H25 H 0.6596 1.0614 0.4298 0.063 Uiso 1 1 calc R U . . .
C26 C 0.8870(3) 1.0470(4) 0.3038(3) 0.0640(9) Uani 1 1 d . . . . .
C27 C 1.0190(3) 1.2083(5) 0.3454(4) 0.0932(16) Uani 1 1 d . . . . .
H27A H 1.0284 1.3088 0.3606 0.112 Uiso 1 1 calc R U . . .
H27B H 1.0142 1.1962 0.2815 0.112 Uiso 1 1 calc R U . . .
C28 C 1.1046(4) 1.1291(7) 0.4091(5) 0.124(2) Uani 1 1 d . . . . .
H28A H 1.1645 1.1628 0.4035 0.186 Uiso 1 1 calc R U . . .
H28B H 1.1101 1.1423 0.4725 0.186 Uiso 1 1 calc R U . . .
H28C H 1.0958 1.0298 0.3935 0.186 Uiso 1 1 calc R U . . .
O21 O 0.9198(2) 0.9835(3) 0.2563(2) 0.0801(9) Uani 1 1 d . . . . .
O22 O 0.9281(2) 1.1608(3) 0.3519(2) 0.0746(8) Uani 1 1 d . . . . .

loop_
_atom_site_aniso_label
_atom_site_aniso_U_11
_atom_site_aniso_U_22
_atom_site_aniso_U_33
_atom_site_aniso_U_23
_atom_site_aniso_U_13
_atom_site_aniso_U_12
Ni1 0.0682(3) 0.02577(18) 0.0432(2) -0.00183(14) 0.03070(19) 0.00049(15)
N1 0.0719(18) 0.0304(11) 0.0454(13) 0.0007(10) 0.0300(13) 0.0029(11)
C1 0.0621(19) 0.0298(13) 0.0372(14) 0.0029(10) 0.0208(14) -0.0002(12)
S1 0.0746(6) 0.0414(4) 0.0476(4) -0.0027(3) 0.0274(4) 0.0154(4)
N2 0.083(2) 0.0296(12) 0.0486(14) 0.0030(10) 0.0348(14) -0.0034(12)
C2 0.071(2) 0.0329(13) 0.0409(15) 0.0003(11) 0.0291(15) 0.0010(13)
S2 0.0882(6) 0.0295(3) 0.0461(4) 0.0010(3) 0.0295(4) -0.0105(3)
N11 0.0760(19) 0.0323(12) 0.0509(15) 0.0014(10) 0.0354(14) -0.0008(13)
C11 0.063(4) 0.038(2) 0.038(4) 0.001(3) 0.021(3) 0.000(2)
C12 0.065(4) 0.037(2) 0.054(4) 0.004(3) 0.024(3) 0.002(2)
C13 0.073(4) 0.040(4) 0.057(4) 0.002(3) 0.034(4) 0.000(3)
C14 0.074(5) 0.037(3) 0.041(4) 0.006(3) 0.023(4) -0.006(4)
C15 0.058(4) 0.036(3) 0.035(5) 0.003(3) 0.011(4) -0.002(3)
C16 0.075(4) 0.052(3) 0.056(3) 0.004(3) 0.029(3) -0.007(3)
O11 0.104(4) 0.065(2) 0.094(3) 0.017(2) 0.058(3) -0.006(2)
O12 0.081(3) 0.059(2) 0.106(3) 0.012(2) 0.057(3) 0.0047(19)
C17 0.091(5) 0.075(4) 0.108(5) 0.011(3) 0.060(4) 0.004(3)
C18 0.088(5) 0.096(5) 0.093(5) 0.012(4) 0.026(4) 0.011(4)
C11' 0.069(11) 0.030(6) 0.011(7) 0.001(6) 0.008(7) -0.016(7)
C12' 0.050(10) 0.044(10) 0.040(9) 0.009(7) 0.018(8) 0.006(7)
C13' 0.068(13) 0.021(8) 0.047(11) -0.001(7) 0.028(10) -0.007(8)
C14' 0.061(12) 0.039(9) 0.024(9) -0.001(6) 0.010(8) -0.008(8)
C15' 0.069(13) 0.026(6) 0.005(6) 0.001(5) -0.002(8) -0.021(9)
C16' 0.055(9) 0.057(8) 0.045(8) -0.007(7) 0.022(7) -0.035(7)
O11' 0.068(8) 0.070(7) 0.072(7) 0.002(6) 0.043(7) -0.012(6)
O12' 0.040(5) 0.078(7) 0.042(5) 0.026(4) 0.007(4) -0.017(5)
C17' 0.081(11) 0.128(16) 0.059(9) 0.002(9) 0.032(9) -0.075(12)
C18' 0.064(10) 0.156(19) 0.075(11) 0.007(11) 0.050(9) -0.047(12)
N21 0.0674(17) 0.0339(12) 0.0482(14) -0.0049(10) 0.0311(13) -0.0003(11)
C21 0.075(2) 0.0414(16) 0.0547(18) -0.0092(13) 0.0362(18) -0.0023(15)
C22 0.075(2) 0.0472(17) 0.0585(19) -0.0017(14) 0.0388(19) 0.0044(16)
C23 0.062(2) 0.0385(15) 0.064(2) 0.0051(14) 0.0291(17) 0.0059(14)
C24 0.064(2) 0.0392(15) 0.068(2) -0.0057(15) 0.0279(18) -0.0006(14)
C25 0.071(2) 0.0380(15) 0.0558(18) -0.0072(13) 0.0313(17) 0.0009(14)
C26 0.066(2) 0.0473(19) 0.085(3) 0.0109(18) 0.036(2) 0.0094(17)
C27 0.068(3) 0.071(3) 0.147(5) 0.007(3) 0.048(3) -0.008(2)
C28 0.078(4) 0.106(4) 0.173(7) -0.008(4) 0.033(4) 0.019(3)
O21 0.083(2) 0.0665(17) 0.111(2) 0.0011(16) 0.0596(19) 0.0064(15)
O22 0.0662(17) 0.0531(15) 0.108(2) 0.0007(14) 0.0373(17) -0.0033(12)

loop_
_atom_type_symbol
_atom_type_description
_atom_type_scat_dispersion_real
_atom_type_scat_dispersion_imag
_atom_type_scat_source
C C 0.0033 0.0016 'International Tables Vol C Tables 4.2.6.8 and 6.1.1.4'
H H 0.0000 0.0000 'International Tables Vol C Tables 4.2.6.8 and 6.1.1.4'
N N 0.0061 0.0033 'International Tables Vol C Tables 4.2.6.8 and 6.1.1.4'
O O 0.0106 0.0060 'International Tables Vol C Tables 4.2.6.8 and 6.1.1.4'
S S 0.1246 0.1234 'International Tables Vol C Tables 4.2.6.8 and 6.1.1.4'
Ni Ni 0.3393 1.1124 'International Tables Vol C Tables 4.2.6.8 and 6.1.1.4'

loop_
_geom_angle_atom_site_label_1
_geom_angle_atom_site_label_2
_geom_angle_atom_site_label_3
_geom_angle
_geom_angle_site_symmetry_1
_geom_angle_site_symmetry_3
N2 Ni1 N1 175.97(10) 2_645 3_676
N2 Ni1 N21 90.26(11) 2_645 .
N1 Ni1 N21 91.29(10) 3_676 .
N2 Ni1 N11 89.93(11) 2_645 .
N1 Ni1 N11 88.54(11) 3_676 .
N21 Ni1 N11 179.79(11) . .
N2 Ni1 S2 91.06(8) 2_645 .
N1 Ni1 S2 92.66(8) 3_676 .
N21 Ni1 S2 90.29(8) . .
N11 Ni1 S2 89.60(8) . .
N2 Ni1 S1 85.93(8) 2_645 .
N1 Ni1 S1 90.35(8) 3_676 .
N21 Ni1 S1 90.01(8) . .
N11 Ni1 S1 90.11(8) . .
S2 Ni1 S1 176.98(3) . .
C1 N1 Ni1 155.7(2) . 3_676
N1 C1 S1 178.4(3) . .
C1 S1 Ni1 101.10(11) . .
C2 N2 Ni1 178.1(3) . 2_655
N2 C2 S2 179.0(3) . .
C2 S2 Ni1 99.47(12) . .
C15 N11 C11 115.6(5) . .
C11' N11 C15' 118.8(11) . .
C11' N11 Ni1 125.5(9) . .
C15 N11 Ni1 124.5(4) . .
C11 N11 Ni1 119.8(3) . .
C15' N11 Ni1 109.7(8) . .
C12 C11 N11 123.2(6) . .
C11 C12 C13 118.8(6) . .
C12 C13 C14 118.5(6) . .
C12 C13 C16 121.7(6) . .
C14 C13 C16 119.7(6) . .
C13 C14 C15 119.1(6) . .
N11 C15 C14 124.1(8) . .
O11 C16 O12 125.4(6) . .
O11 C16 C13 122.1(6) . .
O12 C16 C13 112.5(5) . .
C16 O12 C17 118.4(5) . .
O12 C17 C18 115.4(6) . .
N11 C11' C12' 123.3(17) . .
C13' C12' C11' 118.3(15) . .
C14' C13' C12' 120.2(13) . .
C14' C13' C16' 121.3(14) . .
C12' C13' C16' 118.0(15) . .
C13' C14' C15' 118.6(17) . .
C14' C15' N11 117.0(16) . .
O11' C16' O12' 124.8(11) . .
O11' C16' C13' 125.1(12) . .
O12' C16' C13' 110.1(11) . .
C16' O12' C17' 116.2(12) . .
C18' C17' O12' 109.0(10) . .
C21 N21 C25 117.4(3) . .
C21 N21 Ni1 120.5(2) . .
C25 N21 Ni1 122.2(2) . .
N21 C21 C22 123.0(3) . .
C21 C22 C23 119.3(3) . .
C24 C23 C22 118.0(3) . .
C24 C23 C26 123.1(3) . .
C22 C23 C26 118.9(3) . .
C25 C24 C23 119.3(3) . .
N21 C25 C24 123.0(3) . .
O21 C26 O22 124.3(4) . .
O21 C26 C23 122.9(4) . .
O22 C26 C23 112.8(3) . .
O22 C27 C28 111.0(5) . .
C26 O22 C27 116.3(4) . .

loop_
_geom_bond_atom_site_label_1
_geom_bond_atom_site_label_2
_geom_bond_distance
_geom_bond_site_symmetry_2
Ni1 N2 2.043(2) 2_645
Ni1 N1 2.045(2) 3_676
Ni1 N21 2.102(3) .
Ni1 N11 2.124(3) .
Ni1 S2 2.4896(10) .
Ni1 S1 2.5568(10) .
N1 C1 1.146(4) .
N1 Ni1 2.045(2) 3_676
C1 S1 1.649(3) .
N2 C2 1.154(4) .
N2 Ni1 2.043(2) 2_655
C2 S2 1.644(3) .
N11 C11' 1.21(3) .
N11 C15 1.315(9) .
N11 C11 1.391(8) .
N11 C15' 1.47(2) .
C11 C12 1.379(8) .
C12 C13 1.382(8) .
C13 C14 1.383(9) .
C13 C16 1.511(8) .
C14 C15 1.393(8) .
C16 O11 1.206(6) .
C16 O12 1.325(7) .
O12 C17 1.455(7) .
C17 C18 1.489(9) .
C11' C12' 1.391(15) .
C12' C13' 1.378(15) .
C13' C14' 1.368(16) .
C13' C16' 1.507(13) .
C14' C15' 1.386(16) .
C16' O11' 1.203(14) .
C16' O12' 1.333(14) .
O12' C17' 1.458(12) .
C17' C18' 1.434(16) .
N21 C21 1.341(4) .
N21 C25 1.341(4) .
C21 C22 1.376(5) .
C22 C23 1.385(5) .
C23 C24 1.384(5) .
C23 C26 1.490(5) .
C24 C25 1.378(5) .
C26 O21 1.206(5) .
C26 O22 1.333(5) .
C27 O22 1.463(5) .
C27 C28 1.483(8) .
